data_7158736
loop_
_publ_author_name
'Jin, Lvnan'
'Zhou, Xuan'
'Zhao, Yunbo'
'Guo, Jing'
'Stephan, Douglas W.'

_publ_section_title
;
 Catalyst-dependent chemoselective insertion of diazoalkanes into
 N-H\C-H\O-H\C-O bonds of 2-hydroxybenzothiazoles
;
_journal_name_full 'Organic &amp; Biomolecular Chemistry'
_journal_paper_doi 10.1039/D2OB01048H
_journal_year 2022
_chemical_formula_moiety 'C16 H12 Br N O2 S2'
_chemical_formula_sum 'C16 H12 Br N O2 S2'
_chemical_formula_weight 394.30
_space_group_crystal_system triclinic
_space_group_IT_number 2
_space_group_name_Hall '-P 1'
_space_group_name_H-M_alt 'P -1'
_atom_sites_solution_hydrogens geom
_audit_creation_date 2022-04-26
_audit_creation_method
;
Olex2 1.2
(compiled 2018.05.29 svn.r3508 for OlexSys, GUI svn.r5506)
;
_audit_update_record
;
2022-04-26 deposited with the CCDC.	2022-06-24 downloaded from the CCDC.
;
_cell_angle_alpha 91.0830(10)
_cell_angle_beta 93.0320(10)
_cell_angle_gamma 116.6810(10)
_cell_formula_units_Z 2
_cell_length_a 7.8787(3)
_cell_length_b 8.2497(4)
_cell_length_c 13.2573(6)
_cell_measurement_reflns_used 9832
_cell_measurement_temperature 150(2)
_cell_measurement_theta_max 65.32
_cell_measurement_theta_min 3.34
_cell_volume 767.98(6)
_computing_cell_refinement 'SAINT V8.40B (?, 2016)'
_computing_data_reduction 'SAINT V8.40B (?, 2016)'
_computing_molecular_graphics 'Olex2 (Dolomanov et al., 2009)'
_computing_publication_material 'Olex2 (Dolomanov et al., 2009)'
_computing_structure_refinement 'XL (Sheldrick, 2008)'
_computing_structure_solution 'XT (Sheldrick, 2015)'
_diffrn_ambient_temperature 150.0
_diffrn_measured_fraction_theta_full 0.983
_diffrn_measured_fraction_theta_max 0.983
_diffrn_measurement_device_type 'Bruker APEX-II CCD'
_diffrn_measurement_method '\f and \w scans'
_diffrn_radiation_type CuK\a
_diffrn_radiation_wavelength 1.54178
_diffrn_reflns_av_R_equivalents 0.0473
_diffrn_reflns_av_unetI/netI 0.0389
_diffrn_reflns_Laue_measured_fraction_full 0.983
_diffrn_reflns_Laue_measured_fraction_max 0.983
_diffrn_reflns_limit_h_max 9
_diffrn_reflns_limit_h_min -9
_diffrn_reflns_limit_k_max 9
_diffrn_reflns_limit_k_min -9
_diffrn_reflns_limit_l_max 15
_diffrn_reflns_limit_l_min -15
_diffrn_reflns_number 16708
_diffrn_reflns_point_group_measured_fraction_full 0.983
_diffrn_reflns_point_group_measured_fraction_max 0.983
_diffrn_reflns_theta_full 65.317
_diffrn_reflns_theta_max 65.317
_diffrn_reflns_theta_min 3.342
_diffrn_standards_number 0
_exptl_absorpt_coefficient_mu 6.242
_exptl_absorpt_correction_T_max 0.7526
_exptl_absorpt_correction_T_min 0.5566
_exptl_absorpt_correction_type none
_exptl_absorpt_process_details
;
SADABS-2016/2 (Bruker,2016/2) was used for absorption correction.
wR2(int) was 0.1035 before and 0.0732 after correction.
The Ratio of minimum to maximum transmission is 0.7396.
The \l/2 correction factor is Not present.
;
_exptl_crystal_density_diffrn 1.705
_exptl_crystal_description block
_exptl_crystal_F_000 396
_refine_diff_density_max 0.389
_refine_diff_density_min -0.652
_refine_diff_density_rms 0.086
_refine_ls_extinction_method none
_refine_ls_goodness_of_fit_ref 1.087
_refine_ls_hydrogen_treatment constr
_refine_ls_matrix_type full
_refine_ls_number_parameters 200
_refine_ls_number_reflns 2587
_refine_ls_number_restraints 0
_refine_ls_restrained_S_all 1.087
_refine_ls_R_factor_all 0.0315
_refine_ls_R_factor_gt 0.0315
_refine_ls_shift/su_max 0.002
_refine_ls_shift/su_mean 0.000
_refine_ls_structure_factor_coef Fsqd
_refine_ls_weighting_details 'w=1/[\s^2^(Fo^2^)+(0.0326P)^2^+1.0817P] where P=(Fo^2^+2Fc^2^)/3'
_refine_ls_weighting_scheme calc
_refine_ls_wR_factor_gt 0.0813
_refine_ls_wR_factor_ref 0.0813
_reflns_Friedel_coverage 0.000
_reflns_number_gt 2587
_reflns_number_total 2587
_reflns_threshold_expression 'I > 2\s(I)'
_cod_data_source_file d2ob01048h2.cif
_cod_data_source_block 11
_cod_original_cell_volume 767.97(6)
_cod_database_code 7158736
_shelx_shelxl_version_number 2018/3
_shelx_space_group_comment
;
The symmetry employed for this shelxl refinement is uniquely defined
by the following loop, which should always be used as a source of
symmetry information in preference to the above space-group names.
They are only intended as comments.
;
_olex2_refinement_description
;
1. Fixed Uiso
 At 1.2 times of:
  All C(H) groups
 At 1.5 times of:
  All C(H,H,H) groups
2.a Ternary CH refined with riding coordinates:
 C00B(H00B)
2.b Aromatic/amide H refined with riding coordinates:
 C00C(H00C), C00E(H00E), C00F(H00F), C00G(H00G), C00I(H00I), C00J(H00J),
 C00K(H00K), C00L(H00L)
2.c Idealised Me refined as rotating group:
 C00M(H00A,H00D,H00H)
;
_olex2_submission_special_instructions 'No special instructions were received'

loop_
_space_group_symop_operation_xyz
'x, y, z'
'-x, -y, -z'

loop_
_atom_site_label
_atom_site_type_symbol
_atom_site_fract_x
_atom_site_fract_y
_atom_site_fract_z
_atom_site_U_iso_or_equiv
_atom_site_adp_type
_atom_site_occupancy
_atom_site_site_symmetry_order
_atom_site_calc_flag
_atom_site_refinement_flags_posn
_atom_site_refinement_flags_adp
_atom_site_refinement_flags_occupancy
_atom_site_disorder_assembly
_atom_site_disorder_group
Br01 Br -0.20278(4) 0.71650(4) 1.00744(2) 0.02924(13) Uani 1 1 d . . . . .
S002 S 0.26727(9) 0.29213(8) 0.54840(4) 0.02161(16) Uani 1 1 d . . . . .
S003 S 0.40462(9) 0.24515(8) 0.75466(5) 0.02308(16) Uani 1 1 d . . . . .
O004 O 0.7390(2) 0.7710(2) 0.72874(14) 0.0257(4) Uani 1 1 d . . . . .
O005 O 0.6483(3) 0.9637(2) 0.80228(14) 0.0279(4) Uani 1 1 d . . . . .
N006 N 0.3652(3) 0.5373(3) 0.68937(15) 0.0179(4) Uani 1 1 d . . . . .
C007 C 0.3507(3) 0.3677(3) 0.67363(18) 0.0185(5) Uani 1 1 d . . . . .
C008 C 0.2593(3) 0.4934(3) 0.51873(19) 0.0204(5) Uani 1 1 d . . . . .
C009 C 0.6167(3) 0.8126(3) 0.77424(18) 0.0192(5) Uani 1 1 d . . . . .
C00A C 0.3161(3) 0.6123(3) 0.60530(18) 0.0176(5) Uani 1 1 d . . . . .
C00B C 0.4323(3) 0.6373(3) 0.78745(18) 0.0185(5) Uani 1 1 d . . . . .
H00B H 0.469183 0.560384 0.832114 0.022 Uiso 1 1 calc R . . . .
C00C C 0.2746(4) 0.8323(3) 0.5074(2) 0.0238(5) Uani 1 1 d . . . . .
H00C H 0.276416 0.947810 0.502459 0.029 Uiso 1 1 calc R . . . .
C00D C 0.2771(3) 0.6624(3) 0.83852(18) 0.0195(5) Uani 1 1 d . . . . .
C00E C 0.2149(4) 0.5450(3) 0.42738(19) 0.0235(5) Uani 1 1 d . . . . .
H00E H 0.177792 0.464855 0.369139 0.028 Uiso 1 1 calc R . . . .
C00F C -0.0578(4) 0.5671(4) 0.85790(19) 0.0230(5) Uani 1 1 d . . . . .
H00F H -0.187618 0.492480 0.836453 0.028 Uiso 1 1 calc R . . . .
C00G C 0.0865(4) 0.5538(3) 0.80886(19) 0.0221(5) Uani 1 1 d . . . . .
H00G H 0.054291 0.468275 0.753438 0.026 Uiso 1 1 calc R . . . .
C00H C -0.0087(4) 0.6914(3) 0.93886(18) 0.0216(5) Uani 1 1 d . . . . .
C00I C 0.3214(4) 0.7821(3) 0.60066(19) 0.0225(5) Uani 1 1 d . . . . .
H00I H 0.355823 0.861701 0.659046 0.027 Uiso 1 1 calc R . . . .
C00J C 0.2254(4) 0.7172(4) 0.4219(2) 0.0251(5) Uani 1 1 d . . . . .
H00J H 0.198509 0.756458 0.358765 0.030 Uiso 1 1 calc R . . . .
C00K C 0.1781(4) 0.7961(4) 0.9730(2) 0.0284(6) Uani 1 1 d . . . . .
H00K H 0.208901 0.877879 1.030129 0.034 Uiso 1 1 calc R . . . .
C00L C 0.3210(4) 0.7811(4) 0.9232(2) 0.0274(6) Uani 1 1 d . . . . .
H00L H 0.450246 0.852278 0.946932 0.033 Uiso 1 1 calc R . . . .
C00M C 0.9275(4) 0.9216(4) 0.7211(2) 0.0305(6) Uani 1 1 d . . . . .
H00A H 0.918684 1.008618 0.674379 0.046 Uiso 1 1 calc GR . . . .
H00D H 1.012925 0.875451 0.695827 0.046 Uiso 1 1 calc GR . . . .
H00H H 0.977528 0.982125 0.787995 0.046 Uiso 1 1 calc GR . . . .

loop_
_atom_site_aniso_label
_atom_site_aniso_U_11
_atom_site_aniso_U_22
_atom_site_aniso_U_33
_atom_site_aniso_U_23
_atom_site_aniso_U_13
_atom_site_aniso_U_12
Br01 0.03095(19) 0.0410(2) 0.02587(18) 0.00611(12) 0.01155(12) 0.02395(15)
S002 0.0239(3) 0.0194(3) 0.0224(3) -0.0044(2) 0.0009(2) 0.0108(2)
S003 0.0234(3) 0.0210(3) 0.0268(3) 0.0033(2) 0.0036(2) 0.0116(3)
O004 0.0163(9) 0.0221(9) 0.0356(10) -0.0014(7) 0.0061(7) 0.0056(7)
O005 0.0252(9) 0.0224(9) 0.0347(10) -0.0041(8) 0.0021(8) 0.0095(8)
N006 0.0161(10) 0.0183(10) 0.0183(10) -0.0020(8) 0.0005(8) 0.0071(8)
C007 0.0126(11) 0.0191(11) 0.0228(12) -0.0008(9) 0.0053(9) 0.0057(9)
C008 0.0157(11) 0.0206(12) 0.0247(13) 0.0002(10) 0.0056(9) 0.0077(10)
C009 0.0171(12) 0.0217(12) 0.0188(12) -0.0017(9) -0.0012(9) 0.0092(10)
C00A 0.0127(11) 0.0194(11) 0.0199(12) 0.0011(9) 0.0024(9) 0.0063(9)
C00B 0.0178(12) 0.0189(11) 0.0177(11) -0.0037(9) -0.0008(9) 0.0077(10)
C00C 0.0235(13) 0.0195(12) 0.0268(13) 0.0029(10) 0.0024(10) 0.0083(10)
C00D 0.0190(12) 0.0220(12) 0.0199(12) 0.0009(9) 0.0018(9) 0.0113(10)
C00E 0.0205(12) 0.0262(13) 0.0221(13) -0.0054(10) 0.0012(10) 0.0092(10)
C00F 0.0184(12) 0.0310(13) 0.0204(12) 0.0001(10) -0.0012(10) 0.0120(11)
C00G 0.0217(12) 0.0264(13) 0.0185(12) -0.0039(10) -0.0018(10) 0.0116(11)
C00H 0.0254(13) 0.0287(13) 0.0179(12) 0.0056(10) 0.0090(10) 0.0175(11)
C00I 0.0209(12) 0.0200(12) 0.0254(13) -0.0032(10) -0.0002(10) 0.0087(10)
C00J 0.0230(13) 0.0284(13) 0.0235(13) 0.0037(10) 0.0011(10) 0.0113(11)
C00K 0.0312(14) 0.0298(14) 0.0241(13) -0.0067(11) 0.0048(11) 0.0136(12)
C00L 0.0214(13) 0.0296(14) 0.0266(14) -0.0089(11) 0.0011(10) 0.0079(11)
C00M 0.0157(12) 0.0257(13) 0.0450(17) 0.0045(12) 0.0090(11) 0.0039(11)

loop_
_atom_type_symbol
_atom_type_description
_atom_type_scat_dispersion_real
_atom_type_scat_dispersion_imag
_atom_type_scat_source
C C 0.0181 0.0091 'International Tables Vol C Tables 4.2.6.8 and 6.1.1.4'
H H 0.0000 0.0000 'International Tables Vol C Tables 4.2.6.8 and 6.1.1.4'
Br Br -0.6763 1.2805 'International Tables Vol C Tables 4.2.6.8 and 6.1.1.4'
N N 0.0311 0.0180 'International Tables Vol C Tables 4.2.6.8 and 6.1.1.4'
O O 0.0492 0.0322 'International Tables Vol C Tables 4.2.6.8 and 6.1.1.4'
S S 0.3331 0.5567 'International Tables Vol C Tables 4.2.6.8 and 6.1.1.4'

loop_
_geom_angle_atom_site_label_1
_geom_angle_atom_site_label_2
_geom_angle_atom_site_label_3
_geom_angle
_geom_angle_site_symmetry_1
_geom_angle_site_symmetry_3
_geom_angle_publ_flag
C008 S002 C007 93.03(12) . . ?
C009 O004 C00M 115.2(2) . . ?
C007 N006 C00A 115.98(19) . . ?
C007 N006 C00B 122.1(2) . . ?
C00A N006 C00B 121.92(19) . . ?
S003 C007 S002 122.60(14) . . ?
N006 C007 S002 109.24(17) . . ?
N006 C007 S003 128.15(19) . . ?
C00A C008 S002 109.69(18) . . ?
C00E C008 S002 129.2(2) . . ?
C00E C008 C00A 121.0(2) . . ?
O004 C009 C00B 109.38(19) . . ?
O005 C009 O004 124.6(2) . . ?
O005 C009 C00B 126.0(2) . . ?
N006 C00A C008 112.0(2) . . ?
C00I C00A N006 127.4(2) . . ?
C00I C00A C008 120.5(2) . . ?
N006 C00B C009 108.66(19) . . ?
N006 C00B C00D 112.72(19) . . ?
C00D C00B C009 115.77(19) . . ?
C00J C00C C00I 121.4(2) . . ?
C00G C00D C00B 120.6(2) . . ?
C00G C00D C00L 118.1(2) . . ?
C00L C00D C00B 120.9(2) . . ?
C008 C00E C00J 118.5(2) . . ?
C00H C00F C00G 118.4(2) . . ?
C00F C00G C00D 121.7(2) . . ?
C00F C00H Br01 119.84(19) . . ?
C00K C00H Br01 118.62(19) . . ?
C00K C00H C00F 121.5(2) . . ?
C00A C00I C00C 117.8(2) . . ?
C00C C00J C00E 120.7(2) . . ?
C00H C00K C00L 119.3(2) . . ?
C00K C00L C00D 120.7(2) . . ?

loop_
_geom_bond_atom_site_label_1
_geom_bond_atom_site_label_2
_geom_bond_distance
_geom_bond_site_symmetry_2
_geom_bond_publ_flag
Br01 C00H 1.906(2) . ?
S002 C007 1.748(2) . ?
S002 C008 1.741(2) . ?
S003 C007 1.654(3) . ?
O004 C009 1.327(3) . ?
O004 C00M 1.457(3) . ?
O005 C009 1.204(3) . ?
N006 C007 1.363(3) . ?
N006 C00A 1.403(3) . ?
N006 C00B 1.465(3) . ?
C008 C00A 1.410(3) . ?
C008 C00E 1.371(4) . ?
C009 C00B 1.543(3) . ?
C00A C00I 1.386(3) . ?
C00B C00D 1.518(3) . ?
C00C C00I 1.394(4) . ?
C00C C00J 1.386(4) . ?
C00D C00G 1.389(4) . ?
C00D C00L 1.398(4) . ?
C00E C00J 1.389(4) . ?
C00F C00G 1.383(4) . ?
C00F C00H 1.383(4) . ?
C00H C00K 1.375(4) . ?
C00K C00L 1.385(4) . ?
